data_4067303
loop_
_publ_author_name
'Lorber, Christian'
'Vendier, Laure'

_publ_section_title
;
 Imido&#x2212;Titanium/Molybdenum Heterobimetallic Systems. Switching from
 \h6-Arene to Fischer-Type Aminocarbene Complexes by Tuning Reactivity
 Conditions
;
_journal_issue 5
_journal_name_full Organometallics
_journal_page_first 1127
_journal_paper_doi 10.1021/om900825a
_journal_volume 29
_journal_year 2010
_chemical_compound_source 'synthesis as described'
_chemical_formula_moiety 'C14 H24 Mo1 N4 O6 Ti1'
_chemical_formula_sum 'C14 H24 Mo N4 O6 Ti'
_chemical_formula_weight 488.21
_chemical_name_systematic
;
 ?
;
_space_group_IT_number 14
_symmetry_cell_setting monoclinic
_symmetry_Int_Tables_number 14
_symmetry_space_group_name_Hall '-P 2yn'
_symmetry_space_group_name_H-M 'P 1 21/n 1'
_atom_sites_solution_hydrogens geom
_atom_sites_solution_primary direct
_atom_sites_solution_secondary difmap
_cell_angle_alpha 90
_cell_angle_beta 99.902(2)
_cell_angle_gamma 90
_cell_formula_units_Z 4
_cell_length_a 13.7140(4)
_cell_length_b 11.1816(3)
_cell_length_c 14.2280(4)
_cell_measurement_reflns_used 15104
_cell_measurement_temperature 180
_cell_measurement_theta_max 32.0884
_cell_measurement_theta_min 2.6301
_cell_measurement_wavelength 0.71073
_cell_volume 2149.28(11)
_computing_cell_refinement 'CrysAlis RED, Oxford Diffraction Ltd.'
_computing_data_collection 'CrysAlis CCD, Oxford Diffraction Ltd.'
_computing_data_reduction 'CrysAlis RED, Oxford Diffraction Ltd.'
_computing_molecular_graphics 'Ortep-3 for Windows (Farrugia, 1997)'
_computing_publication_material 'WinGX publication routines (Farrugia, 1999)'
_computing_structure_refinement 'SHELXL-97 (Sheldrick, 1997)'
_computing_structure_solution 'SIR92 (Giacovazzo et al, 1993)'
_diffrn_ambient_temperature 180
_diffrn_measured_fraction_theta_full 0.999
_diffrn_measured_fraction_theta_max 0.999
_diffrn_measurement_device_type 'Oxford Diffraction Xcalibur'
_diffrn_measurement_method \w-\f
_diffrn_orient_matrix_UB_11 0.0285984189
_diffrn_orient_matrix_UB_12 -0.0525107574
_diffrn_orient_matrix_UB_13 -0.0016759837
_diffrn_orient_matrix_UB_21 0.0117163378
_diffrn_orient_matrix_UB_22 -0.0002930729
_diffrn_orient_matrix_UB_23 0.0505266995
_diffrn_orient_matrix_UB_31 -0.0425248873
_diffrn_orient_matrix_UB_32 -0.0354866737
_diffrn_orient_matrix_UB_33 0.0020295543
_diffrn_radiation_monochromator graphite
_diffrn_radiation_source 'fine-focus sealed tube'
_diffrn_radiation_type MoK\a
_diffrn_radiation_wavelength 0.71073
_diffrn_reflns_av_R_equivalents 0.0242
_diffrn_reflns_av_unetI/netI 0.0173
_diffrn_reflns_limit_h_max 15
_diffrn_reflns_limit_h_min -17
_diffrn_reflns_limit_k_max 13
_diffrn_reflns_limit_k_min -13
_diffrn_reflns_limit_l_max 17
_diffrn_reflns_limit_l_min -17
_diffrn_reflns_number 16122
_diffrn_reflns_theta_full 26.37
_diffrn_reflns_theta_max 26.37
_diffrn_reflns_theta_min 2.64
_diffrn_standards_decay_% 0
_diffrn_standards_interval_count 0
_diffrn_standards_interval_time 0
_diffrn_standards_number 0
_exptl_absorpt_coefficient_mu 0.988
_exptl_absorpt_correction_T_max 0.919
_exptl_absorpt_correction_T_min 0.861
_exptl_absorpt_correction_type multi-scan
_exptl_absorpt_process_details
;
        CrysAlis RED, Oxford Diffraction Ltd.,
        Version 1.171.32.27 (release 29-05-2008 CrysAlis171 .NET)
        (compiled May 29 2008,13:12:44)
        Empirical absorption correction using spherical harmonics,
 implemented in SCALE3 ABSPACK scaling algorithm.
;
_exptl_crystal_colour colourless
_exptl_crystal_density_diffrn 1.509
_exptl_crystal_density_method 'not measured'
_exptl_crystal_description block
_exptl_crystal_F_000 992
_exptl_crystal_size_max 0.2
_exptl_crystal_size_mid 0.15
_exptl_crystal_size_min 0.08
_refine_diff_density_max 0.368
_refine_diff_density_min -0.431
_refine_diff_density_rms 0.053
_refine_ls_extinction_method none
_refine_ls_goodness_of_fit_ref 1.079
_refine_ls_hydrogen_treatment constr
_refine_ls_matrix_type full
_refine_ls_number_parameters 243
_refine_ls_number_reflns 4383
_refine_ls_number_restraints 0
_refine_ls_restrained_S_all 1.079
_refine_ls_R_factor_all 0.0255
_refine_ls_R_factor_gt 0.0212
_refine_ls_shift/su_max 0.004
_refine_ls_shift/su_mean 0
_refine_ls_structure_factor_coef Fsqd
_refine_ls_weighting_details 'calc w=1/[\s^2^(Fo^2^)+(0.0305P)^2^+0.8011P] where P=(Fo^2^+2Fc^2^)/3'
_refine_ls_weighting_scheme calc
_refine_ls_wR_factor_gt 0.0555
_refine_ls_wR_factor_ref 0.0576
_reflns_number_gt 3931
_reflns_number_total 4383
_reflns_threshold_expression >2\s(I)
_cod_data_source_file om900825a_si_001.cif
_cod_data_source_block 5
_cod_original_cell_volume 2149.28(10)
_cod_original_sg_symbol_H-M 'P 21/n'
_cod_database_code 4067303

loop_
_symmetry_equiv_pos_as_xyz
'x, y, z'
'-x+1/2, y+1/2, -z+1/2'
'-x, -y, -z'
'x-1/2, -y-1/2, z-1/2'

loop_
_atom_site_label
_atom_site_type_symbol
_atom_site_fract_x
_atom_site_fract_y
_atom_site_fract_z
_atom_site_U_iso_or_equiv
_atom_site_adp_type
_atom_site_occupancy
_atom_site_symmetry_multiplicity
_atom_site_calc_flag
_atom_site_refinement_flags
C1 C 0.58398(12) 0.46571(14) 0.18182(12) 0.0221(3) Uani 1 1 d .
C2 C 0.64194(16) 0.58835(19) 0.05966(16) 0.0420(5) Uani 1 1 d .
H2A H 0.5838 0.5741 0.0129 0.063 Uiso 1 1 calc R
H2B H 0.699 0.5906 0.0289 0.063 Uiso 1 1 calc R
H2C H 0.6355 0.6634 0.0907 0.063 Uiso 1 1 calc R
C3 C 0.74619(13) 0.42650(18) 0.13951(16) 0.0366(4) Uani 1 1 d .
H3A H 0.7573 0.3837 0.1989 0.055 Uiso 1 1 calc R
H3B H 0.7996 0.4816 0.138 0.055 Uiso 1 1 calc R
H3C H 0.7428 0.3709 0.0876 0.055 Uiso 1 1 calc R
C4 C 0.48884(14) 0.40559(16) 0.35965(13) 0.0293(4) Uani 1 1 d .
C5 C 0.55409(15) 0.17199(16) 0.36493(14) 0.0317(4) Uani 1 1 d .
C6 C 0.66000(14) 0.19693(16) 0.21986(14) 0.0301(4) Uani 1 1 d .
C7 C 0.69705(15) 0.36733(18) 0.37579(14) 0.0349(4) Uani 1 1 d .
C8 C 0.45281(14) 0.26421(16) 0.18731(13) 0.0278(4) Uani 1 1 d .
C9 C 0.55089(16) 0.7243(2) 0.36277(16) 0.0464(5) Uani 1 1 d .
H9A H 0.5602 0.8045 0.3866 0.07 Uiso 1 1 calc R
H9B H 0.5925 0.7108 0.316 0.07 Uiso 1 1 calc R
H9C H 0.568 0.6688 0.4144 0.07 Uiso 1 1 calc R
C10 C 0.38047(17) 0.7250(2) 0.38557(15) 0.0450(5) Uani 1 1 d .
H10A H 0.3952 0.6688 0.437 0.067 Uiso 1 1 calc R
H10B H 0.3137 0.7132 0.3533 0.067 Uiso 1 1 calc R
H10C H 0.3876 0.8049 0.4105 0.067 Uiso 1 1 calc R
C11 C 0.21445(17) 0.7162(3) 0.11023(19) 0.0581(7) Uani 1 1 d .
H11A H 0.176 0.6766 0.0564 0.087 Uiso 1 1 calc R
H11B H 0.2418 0.7886 0.0894 0.087 Uiso 1 1 calc R
H11C H 0.1729 0.7351 0.156 0.087 Uiso 1 1 calc R
C12 C 0.25721(17) 0.5255(2) 0.1831(2) 0.0579(7) Uani 1 1 d .
H12A H 0.2148 0.5395 0.229 0.087 Uiso 1 1 calc R
H12B H 0.3121 0.4767 0.2112 0.087 Uiso 1 1 calc R
H12C H 0.2207 0.4853 0.1285 0.087 Uiso 1 1 calc R
C13 C 0.4776(2) 0.93158(19) 0.16746(18) 0.0544(6) Uani 1 1 d .
H13A H 0.539 0.9576 0.1505 0.082 Uiso 1 1 calc R
H13B H 0.4836 0.9298 0.2357 0.082 Uiso 1 1 calc R
H13C H 0.4258 0.986 0.1413 0.082 Uiso 1 1 calc R
C14 C 0.44420(19) 0.8108(2) 0.02625(15) 0.0475(6) Uani 1 1 d .
H14A H 0.3921 0.864 -0.0011 0.071 Uiso 1 1 calc R
H14B H 0.4288 0.7311 0.0034 0.071 Uiso 1 1 calc R
H14C H 0.5053 0.836 0.0082 0.071 Uiso 1 1 calc R
N1 N 0.65345(11) 0.49212(13) 0.13051(11) 0.0274(3) Uani 1 1 d .
N2 N 0.44795(11) 0.70717(14) 0.31929(10) 0.0290(3) Uani 1 1 d .
N3 N 0.29352(11) 0.63876(15) 0.15356(11) 0.0320(3) Uani 1 1 d .
N4 N 0.45393(13) 0.81264(13) 0.12941(11) 0.0309(3) Uani 1 1 d .
O1 O 0.50727(9) 0.53735(11) 0.16332(9) 0.0287(3) Uani 1 1 d .
O4 O 0.43990(11) 0.44666(12) 0.40770(11) 0.0435(3) Uani 1 1 d .
O5 O 0.54078(12) 0.09089(13) 0.41016(11) 0.0472(4) Uani 1 1 d .
O6 O 0.70774(11) 0.12764(13) 0.19060(11) 0.0448(4) Uani 1 1 d .
O7 O 0.76335(12) 0.39789(16) 0.42899(12) 0.0581(5) Uani 1 1 d .
O8 O 0.38318(10) 0.23928(14) 0.13513(11) 0.0428(3) Uani 1 1 d .
Ti1 Ti 0.42927(2) 0.66917(3) 0.19001(2) 0.02151(8) Uani 1 1 d .
Mo1 Mo 0.575121(10) 0.310411(12) 0.282263(10) 0.02268(6) Uani 1 1 d .

loop_
_atom_site_aniso_label
_atom_site_aniso_U_11
_atom_site_aniso_U_22
_atom_site_aniso_U_33
_atom_site_aniso_U_23
_atom_site_aniso_U_13
_atom_site_aniso_U_12
C1 0.0209(8) 0.0198(8) 0.0253(8) -0.0038(6) 0.0029(6) -0.0009(6)
C2 0.0447(12) 0.0397(11) 0.0448(12) 0.0140(9) 0.0168(9) -0.0023(9)
C3 0.0264(9) 0.0338(10) 0.0532(12) -0.0014(9) 0.0167(9) -0.0010(8)
C4 0.0348(10) 0.0230(9) 0.0305(9) 0.0037(7) 0.0064(8) -0.0031(7)
C5 0.0353(10) 0.0293(10) 0.0312(9) 0.0001(8) 0.0078(8) 0.0048(8)
C6 0.0304(9) 0.0271(9) 0.0329(9) 0.0044(7) 0.0058(8) 0.0009(7)
C7 0.0365(11) 0.0324(10) 0.0352(10) 0.0064(8) 0.0045(8) -0.0008(8)
C8 0.0305(9) 0.0231(9) 0.0322(9) 0.0025(7) 0.0119(8) 0.0010(7)
C9 0.0399(12) 0.0554(13) 0.0394(11) -0.0017(10) -0.0064(9) -0.0135(10)
C10 0.0523(13) 0.0485(12) 0.0358(11) -0.0039(9) 0.0123(10) 0.0130(10)
C11 0.0334(12) 0.0866(19) 0.0542(14) 0.0146(13) 0.0070(10) 0.0233(12)
C12 0.0347(12) 0.0498(14) 0.090(2) -0.0056(13) 0.0136(12) -0.0122(10)
C13 0.0843(18) 0.0247(11) 0.0559(14) 0.0006(10) 0.0172(13) -0.0067(11)
C14 0.0670(16) 0.0442(13) 0.0326(11) 0.0108(9) 0.0122(11) 0.0097(10)
N1 0.0261(7) 0.0240(7) 0.0334(8) 0.0009(6) 0.0091(6) -0.0017(6)
N2 0.0308(8) 0.0315(8) 0.0233(7) 0.0015(6) 0.0013(6) -0.0007(6)
N3 0.0236(8) 0.0379(9) 0.0329(8) -0.0047(7) 0.0001(6) 0.0044(6)
N4 0.0409(9) 0.0234(8) 0.0294(8) 0.0019(6) 0.0083(7) 0.0022(6)
O1 0.0259(6) 0.0242(6) 0.0366(7) 0.0034(5) 0.0068(5) 0.0050(5)
O4 0.0559(9) 0.0340(8) 0.0465(8) -0.0021(6) 0.0254(7) 0.0047(7)
O5 0.0647(10) 0.0325(8) 0.0484(9) 0.0129(7) 0.0209(8) 0.0025(7)
O6 0.0468(9) 0.0368(8) 0.0533(9) -0.0021(7) 0.0155(7) 0.0130(7)
O7 0.0493(10) 0.0634(11) 0.0535(10) 0.0056(8) -0.0139(8) -0.0157(8)
O8 0.0331(8) 0.0491(9) 0.0440(8) -0.0054(7) 0.0006(6) -0.0069(7)
Ti1 0.02121(16) 0.01952(15) 0.02310(15) 0.00104(11) 0.00185(11) 0.00126(11)
Mo1 0.02337(9) 0.02003(9) 0.02498(9) 0.00151(5) 0.00513(6) 0.00065(5)

loop_
_atom_type_symbol
_atom_type_description
_atom_type_scat_dispersion_real
_atom_type_scat_dispersion_imag
_atom_type_scat_source
C C 0.0033 0.0016 'International Tables Vol C Tables 4.2.6.8 and 6.1.1.4'
H H 0 0 'International Tables Vol C Tables 4.2.6.8 and 6.1.1.4'
N N 0.0061 0.0033 'International Tables Vol C Tables 4.2.6.8 and 6.1.1.4'
O O 0.0106 0.006 'International Tables Vol C Tables 4.2.6.8 and 6.1.1.4'
Ti Ti 0.2776 0.4457 'International Tables Vol C Tables 4.2.6.8 and 6.1.1.4'
Mo Mo -1.6832 0.6857 'International Tables Vol C Tables 4.2.6.8 and 6.1.1.4'

loop_
_geom_angle_atom_site_label_1
_geom_angle_atom_site_label_2
_geom_angle_atom_site_label_3
_geom_angle
O1 C1 N1 112.32(15)
O1 C1 Mo1 117.79(11)
N1 C1 Mo1 129.64(12)
N1 C2 H2A 109.5
N1 C2 H2B 109.5
H2A C2 H2B 109.5
N1 C2 H2C 109.5
H2A C2 H2C 109.5
H2B C2 H2C 109.5
N1 C3 H3A 109.5
N1 C3 H3B 109.5
H3A C3 H3B 109.5
N1 C3 H3C 109.5
H3A C3 H3C 109.5
H3B C3 H3C 109.5
O4 C4 Mo1 172.32(15)
O5 C5 Mo1 178.10(18)
O6 C6 Mo1 174.81(17)
O7 C7 Mo1 178.49(19)
O8 C8 Mo1 178.74(16)
N2 C9 H9A 109.5
N2 C9 H9B 109.5
H9A C9 H9B 109.5
N2 C9 H9C 109.5
H9A C9 H9C 109.5
H9B C9 H9C 109.5
N2 C10 H10A 109.5
N2 C10 H10B 109.5
H10A C10 H10B 109.5
N2 C10 H10C 109.5
H10A C10 H10C 109.5
H10B C10 H10C 109.5
N3 C11 H11A 109.5
N3 C11 H11B 109.5
H11A C11 H11B 109.5
N3 C11 H11C 109.5
H11A C11 H11C 109.5
H11B C11 H11C 109.5
N3 C12 H12A 109.5
N3 C12 H12B 109.5
H12A C12 H12B 109.5
N3 C12 H12C 109.5
H12A C12 H12C 109.5
H12B C12 H12C 109.5
N4 C13 H13A 109.5
N4 C13 H13B 109.5
H13A C13 H13B 109.5
N4 C13 H13C 109.5
H13A C13 H13C 109.5
H13B C13 H13C 109.5
N4 C14 H14A 109.5
N4 C14 H14B 109.5
H14A C14 H14B 109.5
N4 C14 H14C 109.5
H14A C14 H14C 109.5
H14B C14 H14C 109.5
C1 N1 C3 122.54(15)
C1 N1 C2 122.59(15)
C3 N1 C2 114.86(15)
C10 N2 C9 112.86(16)
C10 N2 Ti1 132.98(13)
C9 N2 Ti1 114.15(13)
C11 N3 C12 112.24(19)
C11 N3 Ti1 130.34(16)
C12 N3 Ti1 116.91(14)
C14 N4 C13 111.49(17)
C14 N4 Ti1 117.34(13)
C13 N4 Ti1 131.10(14)
C1 O1 Ti1 153.38(12)
N2 Ti1 N3 106.02(7)
N2 Ti1 N4 104.67(7)
N3 Ti1 N4 106.04(7)
N2 Ti1 O1 112.86(6)
N3 Ti1 O1 111.76(6)
N4 Ti1 O1 114.78(6)
C5 Mo1 C6 85.68(7)
C5 Mo1 C8 90.47(8)
C6 Mo1 C8 91.16(7)
C5 Mo1 C4 86.03(7)
C6 Mo1 C4 171.62(7)
C8 Mo1 C4 90.14(7)
C5 Mo1 C7 92.44(8)
C6 Mo1 C7 90.74(8)
C8 Mo1 C7 176.63(7)
C4 Mo1 C7 88.39(8)
C5 Mo1 C1 174.63(7)
C6 Mo1 C1 96.11(6)
C8 Mo1 C1 84.44(6)
C4 Mo1 C1 92.26(6)
C7 Mo1 C1 92.59(7)

loop_
_geom_bond_atom_site_label_1
_geom_bond_atom_site_label_2
_geom_bond_distance
C1 O1 1.3125(19)
C1 N1 1.329(2)
C1 Mo1 2.2655(16)
C2 N1 1.464(2)
C2 H2A 0.96
C2 H2B 0.96
C2 H2C 0.96
C3 N1 1.455(2)
C3 H3A 0.96
C3 H3B 0.96
C3 H3C 0.96
C4 O4 1.134(2)
C4 Mo1 2.0477(19)
C5 O5 1.145(2)
C5 Mo1 1.9947(19)
C6 O6 1.138(2)
C6 Mo1 2.0270(19)
C7 O7 1.131(2)
C7 Mo1 2.051(2)
C8 O8 1.139(2)
C8 Mo1 2.0313(19)
C9 N2 1.453(2)
C9 H9A 0.96
C9 H9B 0.96
C9 H9C 0.96
C10 N2 1.444(3)
C10 H10A 0.96
C10 H10B 0.96
C10 H10C 0.96
C11 N3 1.441(3)
C11 H11A 0.96
C11 H11B 0.96
C11 H11C 0.96
C12 N3 1.449(3)
C12 H12A 0.96
C12 H12B 0.96
C12 H12C 0.96
C13 N4 1.451(3)
C13 H13A 0.96
C13 H13B 0.96
C13 H13C 0.96
C14 N4 1.451(3)
C14 H14A 0.96
C14 H14B 0.96
C14 H14C 0.96
N2 Ti1 1.8622(15)
N3 Ti1 1.8757(15)
N4 Ti1 1.8792(15)
O1 Ti1 1.8975(12)
